data_4037850
loop_
_publ_author_name
'Ye, Wenqiang'
'Li, Xiaobin'
'Ding, Bingbing'
'Wang, Chenchen'
'Shrestha, Mohini'
'Ma, Xiang'
'Chen, Yifeng'
'Tian, He'

_publ_section_title
;
 Facile Synthesis of Nitrogen-Containing Six-Membered Benzofuzed
 Phenophosphazinine Oxides and Studies of the Photophysical Properties.
;
_journal_name_full 'The Journal of organic chemistry'
_journal_paper_doi 10.1021/acs.joc.9b02847
_journal_year 2020
_chemical_formula_sum 'C24 H21 B N P'
_chemical_formula_weight 365.20
_space_group_crystal_system monoclinic
_space_group_IT_number 14
_space_group_name_Hall '-P 2ybc'
_space_group_name_H-M_alt 'P 1 21/c 1'
_atom_sites_solution_hydrogens mixed
_audit_creation_method SHELXL-2013
_cell_angle_alpha 90
_cell_angle_beta 94.8090(10)
_cell_angle_gamma 90
_cell_formula_units_Z 8
_cell_length_a 9.4685(2)
_cell_length_b 18.8225(4)
_cell_length_c 21.6751(4)
_cell_measurement_reflns_used 9940
_cell_measurement_temperature 193(2)
_cell_measurement_theta_max 54.842
_cell_measurement_theta_min 4.721
_cell_volume 3849.36(14)
_computing_cell_refinement 'Bruker SAINT'
_computing_data_collection 'Bruker APEX2'
_computing_data_reduction 'Bruker SAINT'
_computing_molecular_graphics 'Bruker SHELXTL'
_computing_publication_material 'Bruker SHELXTL'
_computing_structure_refinement 'SHELXL-2013 (Sheldrick, 2013)'
_computing_structure_solution 'SHELXS-97 (Sheldrick 2008)'
_diffrn_ambient_temperature 193(2)
_diffrn_measured_fraction_theta_full 0.998
_diffrn_measured_fraction_theta_max 0.998
_diffrn_measurement_device_type 'Bruker APEX-II CCD'
_diffrn_measurement_method '\f and \w scans'
_diffrn_radiation_type MoK\a
_diffrn_radiation_wavelength 0.71073
_diffrn_reflns_av_R_equivalents 0.0493
_diffrn_reflns_av_unetI/netI 0.0392
_diffrn_reflns_Laue_measured_fraction_full 0.998
_diffrn_reflns_Laue_measured_fraction_max 0.998
_diffrn_reflns_limit_h_max 11
_diffrn_reflns_limit_h_min -11
_diffrn_reflns_limit_k_max 22
_diffrn_reflns_limit_k_min -22
_diffrn_reflns_limit_l_max 23
_diffrn_reflns_limit_l_min -26
_diffrn_reflns_number 37607
_diffrn_reflns_point_group_measured_fraction_full 0.998
_diffrn_reflns_point_group_measured_fraction_max 0.998
_diffrn_reflns_theta_full 25.242
_diffrn_reflns_theta_max 25.496
_diffrn_reflns_theta_min 2.361
_exptl_absorpt_coefficient_mu 0.151
_exptl_absorpt_correction_T_max 0.7456
_exptl_absorpt_correction_T_min 0.6884
_exptl_absorpt_correction_type multi-scan
_exptl_absorpt_process_details sadabs
_exptl_crystal_colour colorless
_exptl_crystal_density_diffrn 1.260
_exptl_crystal_description prismatic
_exptl_crystal_F_000 1536
_exptl_crystal_size_max 0.200
_exptl_crystal_size_mid 0.160
_exptl_crystal_size_min 0.130
_refine_diff_density_max 0.557
_refine_diff_density_min -0.278
_refine_diff_density_rms 0.047
_refine_ls_extinction_coef 0.0016(5)
_refine_ls_extinction_expression Fc^*^=kFc[1+0.001xFc^2^\l^3^/sin(2\q)]^-1/4^
_refine_ls_extinction_method SHELXL
_refine_ls_goodness_of_fit_ref 1.021
_refine_ls_hydrogen_treatment mixed
_refine_ls_matrix_type full
_refine_ls_number_parameters 512
_refine_ls_number_reflns 7164
_refine_ls_number_restraints 0
_refine_ls_restrained_S_all 1.021
_refine_ls_R_factor_all 0.0654
_refine_ls_R_factor_gt 0.0456
_refine_ls_shift/su_max 0.000
_refine_ls_shift/su_mean 0.000
_refine_ls_structure_factor_coef Fsqd
_refine_ls_weighting_details 'w=1/[\s^2^(Fo^2^)+(0.0525P)^2^+1.8766P] where P=(Fo^2^+2Fc^2^)/3'
_refine_ls_weighting_scheme calc
_refine_ls_wR_factor_gt 0.1055
_refine_ls_wR_factor_ref 0.1208
_reflns_Friedel_coverage 0.000
_reflns_number_gt 5598
_reflns_number_total 7164
_reflns_threshold_expression 'I > 2\s(I)'
_cod_data_source_file jo9b02847_si_003.cif
_cod_data_source_block mo_d8v19665_0m
_cod_original_sg_symbol_H-M 'P 21/c'
_cod_database_code 4037850
_shelx_space_group_comment
; 
The symmetry employed for this shelxl refinement is uniquely defined 
by the following loop, which should always be used as a source of 
symmetry information in preference to the above space-group names. 
They are only intended as comments. 
;
_shelx_estimated_absorpt_t_min 0.970
_shelx_estimated_absorpt_t_max 0.981
_shelxl_version_number 2013-4

loop_
_space_group_symop_operation_xyz
'x, y, z'
'-x, y+1/2, -z+1/2'
'-x, -y, -z'
'x, -y-1/2, z-1/2'

loop_
_atom_site_label
_atom_site_type_symbol
_atom_site_fract_x
_atom_site_fract_y
_atom_site_fract_z
_atom_site_U_iso_or_equiv
_atom_site_adp_type
_atom_site_occupancy
_atom_site_site_symmetry_order
_atom_site_calc_flag
_atom_site_refinement_flags_posn
_atom_site_refinement_flags_adp
P1 P 0.55724(6) 0.63975(3) 0.60557(2) 0.02866(15) Uani 1 1 d . .
P2 P -0.02524(5) 0.62071(3) 0.88978(2) 0.02728(15) Uani 1 1 d . .
N1 N 0.51833(17) 0.71541(9) 0.72870(7) 0.0285(4) Uani 1 1 d . .
N2 N -0.00351(18) 0.53753(9) 0.76988(7) 0.0288(4) Uani 1 1 d . .
C1 C 0.5600(2) 0.60010(11) 0.68068(9) 0.0283(4) Uani 1 1 d . .
C2 C 0.5828(2) 0.52693(11) 0.68702(10) 0.0327(5) Uani 1 1 d . .
H2 H 0.6000 0.4996 0.6516 0.039 Uiso 1 1 calc R U
C3 C 0.5808(2) 0.49383(12) 0.74353(10) 0.0358(5) Uani 1 1 d . .
H3 H 0.5977 0.4442 0.7475 0.043 Uiso 1 1 calc R U
C4 C 0.5536(2) 0.53426(12) 0.79455(10) 0.0365(5) Uani 1 1 d . .
H4 H 0.5509 0.5118 0.8337 0.044 Uiso 1 1 calc R U
C5 C 0.5304(2) 0.60629(11) 0.78977(9) 0.0337(5) Uani 1 1 d . .
H5 H 0.5106 0.6327 0.8254 0.040 Uiso 1 1 calc R U
C6 C 0.5358(2) 0.64104(10) 0.73281(9) 0.0271(4) Uani 1 1 d . .
C7 C 0.5760(2) 0.75716(10) 0.68303(9) 0.0265(4) Uani 1 1 d . .
C8 C 0.6029(2) 0.82933(11) 0.69355(9) 0.0335(5) Uani 1 1 d . .
H8 H 0.5775 0.8506 0.7308 0.040 Uiso 1 1 calc R U
C9 C 0.6658(2) 0.86998(12) 0.65067(10) 0.0395(5) Uani 1 1 d . .
H9 H 0.6825 0.9190 0.6588 0.047 Uiso 1 1 calc R U
C10 C 0.7052(2) 0.84100(12) 0.59624(10) 0.0396(5) Uani 1 1 d . .
H10 H 0.7520 0.8691 0.5678 0.048 Uiso 1 1 calc R U
C11 C 0.6756(2) 0.77066(12) 0.58397(9) 0.0340(5) Uani 1 1 d . .
H11 H 0.7005 0.7504 0.5462 0.041 Uiso 1 1 calc R U
C12 C 0.6093(2) 0.72833(11) 0.62614(9) 0.0278(4) Uani 1 1 d . .
C13 C 0.4697(2) 0.75295(10) 0.78116(9) 0.0276(4) Uani 1 1 d . .
C14 C 0.3282(2) 0.77154(11) 0.77991(9) 0.0318(5) Uani 1 1 d . .
H14 H 0.2632 0.7566 0.7467 0.038 Uiso 1 1 calc R U
C15 C 0.2822(2) 0.81225(12) 0.82770(11) 0.0394(5) Uani 1 1 d . .
H15 H 0.1853 0.8257 0.8268 0.047 Uiso 1 1 calc R U
C16 C 0.3755(3) 0.83335(12) 0.87638(10) 0.0414(6) Uani 1 1 d . .
H16 H 0.3436 0.8620 0.9085 0.050 Uiso 1 1 calc R U
C17 C 0.5159(3) 0.81263(12) 0.87822(10) 0.0413(6) Uani 1 1 d . .
H17 H 0.5800 0.8260 0.9123 0.050 Uiso 1 1 calc R U
C18 C 0.5635(2) 0.77249(12) 0.83068(9) 0.0351(5) Uani 1 1 d . .
H18 H 0.6600 0.7584 0.8320 0.042 Uiso 1 1 calc R U
C19 C 0.3707(2) 0.64608(11) 0.57820(9) 0.0296(5) Uani 1 1 d . .
C20 C 0.2987(3) 0.58426(12) 0.56003(11) 0.0436(6) Uani 1 1 d . .
H20 H 0.3474 0.5401 0.5614 0.052 Uiso 1 1 calc R U
C21 C 0.1564(3) 0.58673(14) 0.53998(11) 0.0522(7) Uani 1 1 d . .
H21 H 0.1074 0.5441 0.5285 0.063 Uiso 1 1 calc R U
C22 C 0.0851(2) 0.65061(14) 0.53649(10) 0.0457(6) Uani 1 1 d . .
H22 H -0.0126 0.6521 0.5224 0.055 Uiso 1 1 calc R U
C23 C 0.1560(2) 0.71228(14) 0.55355(10) 0.0428(6) Uani 1 1 d . .
H23 H 0.1072 0.7564 0.5508 0.051 Uiso 1 1 calc R U
C24 C 0.2981(2) 0.71040(12) 0.57475(10) 0.0364(5) Uani 1 1 d . .
H24 H 0.3461 0.7531 0.5870 0.044 Uiso 1 1 calc R U
C25 C -0.0624(2) 0.49975(11) 0.81772(9) 0.0276(4) Uani 1 1 d . .
C26 C -0.0967(2) 0.42781(11) 0.81068(10) 0.0347(5) Uani 1 1 d . .
H26 H -0.0769 0.4037 0.7739 0.042 Uiso 1 1 calc R U
C27 C -0.1590(3) 0.39145(12) 0.85658(11) 0.0426(6) Uani 1 1 d . .
H27 H -0.1812 0.3426 0.8509 0.051 Uiso 1 1 calc R U
C28 C -0.1896(3) 0.42470(12) 0.91065(10) 0.0431(6) Uani 1 1 d . .
H28 H -0.2352 0.3995 0.9414 0.052 Uiso 1 1 calc R U
C29 C -0.1530(2) 0.49482(12) 0.91919(9) 0.0364(5) Uani 1 1 d . .
H29 H -0.1723 0.5180 0.9565 0.044 Uiso 1 1 calc R U
C30 C -0.0878(2) 0.53270(11) 0.87398(9) 0.0277(4) Uani 1 1 d . .
C31 C -0.03643(19) 0.65647(11) 0.81304(9) 0.0275(4) Uani 1 1 d . .
C32 C -0.0611(2) 0.72897(11) 0.80370(10) 0.0329(5) Uani 1 1 d . .
H32 H -0.0762 0.7586 0.8380 0.039 Uiso 1 1 calc R U
C33 C -0.0637(2) 0.75803(12) 0.74536(11) 0.0392(5) Uani 1 1 d . .
H33 H -0.0826 0.8072 0.7391 0.047 Uiso 1 1 calc R U
C34 C -0.0383(2) 0.71464(12) 0.69587(11) 0.0405(6) Uani 1 1 d . .
H34 H -0.0368 0.7348 0.6557 0.049 Uiso 1 1 calc R U
C35 C -0.0151(2) 0.64266(12) 0.70368(10) 0.0354(5) Uani 1 1 d . .
H35 H 0.0027 0.6139 0.6691 0.042 Uiso 1 1 calc R U
C36 C -0.0179(2) 0.61182(11) 0.76264(9) 0.0282(4) Uani 1 1 d . .
C37 C 0.0437(2) 0.49740(11) 0.71846(9) 0.0282(4) Uani 1 1 d . .
C38 C 0.1865(2) 0.48397(11) 0.71678(10) 0.0330(5) Uani 1 1 d . .
H38 H 0.2527 0.5020 0.7483 0.040 Uiso 1 1 calc R U
C39 C 0.2327(2) 0.44393(12) 0.66859(11) 0.0404(5) Uani 1 1 d . .
H39 H 0.3309 0.4343 0.6673 0.048 Uiso 1 1 calc R U
C40 C 0.1369(2) 0.41807(12) 0.62260(10) 0.0394(5) Uani 1 1 d . .
H40 H 0.1690 0.3900 0.5901 0.047 Uiso 1 1 calc R U
C41 C -0.0049(2) 0.43294(12) 0.62376(10) 0.0409(6) Uani 1 1 d . .
H41 H -0.0706 0.4159 0.5916 0.049 Uiso 1 1 calc R U
C42 C -0.0525(2) 0.47275(12) 0.67173(10) 0.0368(5) Uani 1 1 d . .
H42 H -0.1505 0.4830 0.6725 0.044 Uiso 1 1 calc R U
C43 C 0.1625(2) 0.61016(11) 0.91360(8) 0.0266(4) Uani 1 1 d . .
C44 C 0.2415(2) 0.67024(11) 0.93148(9) 0.0333(5) Uani 1 1 d . .
H44 H 0.1975 0.7156 0.9297 0.040 Uiso 1 1 calc R U
C45 C 0.3835(2) 0.66440(13) 0.95173(10) 0.0400(5) Uani 1 1 d . .
H45 H 0.4364 0.7057 0.9639 0.048 Uiso 1 1 calc R U
C46 C 0.4484(2) 0.59888(13) 0.95436(10) 0.0389(5) Uani 1 1 d . .
H46 H 0.5461 0.5951 0.9680 0.047 Uiso 1 1 calc R U
C47 C 0.3716(2) 0.53873(13) 0.93719(10) 0.0381(5) Uani 1 1 d . .
H47 H 0.4163 0.4935 0.9393 0.046 Uiso 1 1 calc R U
C48 C 0.2289(2) 0.54412(11) 0.91679(9) 0.0324(5) Uani 1 1 d . .
H48 H 0.1765 0.5026 0.9050 0.039 Uiso 1 1 calc R U
B1 B 0.6694(3) 0.59089(16) 0.54870(13) 0.0411(6) Uani 1 1 d . .
B2 B -0.1218(3) 0.67446(16) 0.94865(12) 0.0381(6) Uani 1 1 d . .
H1A H 0.622(3) 0.5385(14) 0.5413(12) 0.065(8) Uiso 1 1 d . .
H2A H -0.093(3) 0.6475(13) 0.9917(12) 0.055(7) Uiso 1 1 d . .
H2B H -0.232(3) 0.6707(13) 0.9343(11) 0.062(8) Uiso 1 1 d . .
H2C H -0.076(3) 0.7287(14) 0.9488(11) 0.062(8) Uiso 1 1 d . .
H1B H 0.779(3) 0.5877(14) 0.5719(12) 0.068(8) Uiso 1 1 d . .
H1C H 0.663(3) 0.6223(15) 0.5091(13) 0.074(9) Uiso 1 1 d . .

loop_
_atom_site_aniso_label
_atom_site_aniso_U_11
_atom_site_aniso_U_22
_atom_site_aniso_U_33
_atom_site_aniso_U_23
_atom_site_aniso_U_13
_atom_site_aniso_U_12
P1 0.0324(3) 0.0298(3) 0.0238(3) -0.0020(2) 0.0028(2) 0.0027(2)
P2 0.0282(3) 0.0291(3) 0.0248(3) -0.0015(2) 0.0041(2) 0.0002(2)
N1 0.0350(9) 0.0278(9) 0.0234(8) 0.0001(7) 0.0068(7) 0.0014(7)
N2 0.0357(9) 0.0291(9) 0.0222(8) 0.0013(7) 0.0059(7) 0.0011(7)
C1 0.0254(10) 0.0289(11) 0.0306(11) 0.0016(9) 0.0021(8) 0.0019(8)
C2 0.0285(11) 0.0321(12) 0.0378(12) -0.0025(9) 0.0036(9) 0.0038(9)
C3 0.0301(11) 0.0299(12) 0.0467(13) 0.0083(10) 0.0004(10) 0.0035(9)
C4 0.0360(12) 0.0373(12) 0.0362(12) 0.0131(10) 0.0027(10) 0.0009(10)
C5 0.0370(12) 0.0366(12) 0.0280(11) 0.0039(9) 0.0049(9) 0.0021(10)
C6 0.0235(10) 0.0288(11) 0.0290(10) 0.0021(8) 0.0028(8) 0.0014(8)
C7 0.0252(10) 0.0302(11) 0.0239(10) 0.0028(8) 0.0007(8) 0.0016(8)
C8 0.0427(12) 0.0300(11) 0.0283(11) -0.0009(9) 0.0052(9) 0.0007(9)
C9 0.0502(14) 0.0307(12) 0.0379(12) 0.0048(10) 0.0046(11) -0.0043(10)
C10 0.0479(13) 0.0378(13) 0.0342(12) 0.0079(10) 0.0098(10) -0.0062(11)
C11 0.0357(12) 0.0419(13) 0.0250(10) 0.0025(9) 0.0053(9) 0.0013(10)
C12 0.0261(10) 0.0304(11) 0.0266(10) 0.0009(8) 0.0009(8) 0.0018(8)
C13 0.0329(11) 0.0253(10) 0.0253(10) 0.0013(8) 0.0063(9) -0.0005(8)
C14 0.0341(11) 0.0305(11) 0.0306(11) 0.0028(9) 0.0023(9) -0.0002(9)
C15 0.0395(12) 0.0340(12) 0.0466(14) 0.0023(10) 0.0152(11) 0.0057(10)
C16 0.0591(15) 0.0308(12) 0.0373(12) -0.0049(10) 0.0218(11) -0.0055(11)
C17 0.0522(14) 0.0443(14) 0.0281(11) -0.0052(10) 0.0077(10) -0.0186(11)
C18 0.0312(11) 0.0445(13) 0.0297(11) -0.0001(10) 0.0036(9) -0.0051(10)
C19 0.0356(11) 0.0319(11) 0.0209(10) 0.0011(8) -0.0004(8) -0.0013(9)
C20 0.0532(15) 0.0331(13) 0.0421(13) 0.0021(10) -0.0108(11) -0.0051(11)
C21 0.0568(16) 0.0505(16) 0.0456(15) 0.0101(12) -0.0175(12) -0.0213(13)
C22 0.0370(12) 0.0665(17) 0.0321(12) 0.0120(12) -0.0059(10) -0.0090(12)
C23 0.0361(12) 0.0536(15) 0.0378(13) -0.0005(11) -0.0024(10) 0.0067(11)
C24 0.0363(12) 0.0372(13) 0.0351(12) -0.0046(9) -0.0013(10) 0.0008(10)
C25 0.0281(10) 0.0291(11) 0.0251(10) 0.0041(8) -0.0003(8) 0.0014(8)
C26 0.0458(13) 0.0289(11) 0.0290(11) 0.0000(9) 0.0008(10) 0.0017(10)
C27 0.0581(15) 0.0282(12) 0.0413(13) 0.0053(10) 0.0025(11) -0.0072(11)
C28 0.0556(15) 0.0416(14) 0.0328(12) 0.0099(10) 0.0074(11) -0.0123(11)
C29 0.0412(12) 0.0431(13) 0.0254(11) 0.0019(9) 0.0059(9) -0.0029(10)
C30 0.0271(10) 0.0306(11) 0.0254(10) 0.0015(8) 0.0018(8) 0.0012(8)
C31 0.0227(10) 0.0301(11) 0.0295(11) 0.0015(9) 0.0004(8) 0.0004(8)
C32 0.0246(10) 0.0307(11) 0.0431(12) 0.0008(10) 0.0018(9) -0.0005(9)
C33 0.0308(11) 0.0322(12) 0.0539(14) 0.0134(11) -0.0013(10) 0.0012(9)
C34 0.0355(12) 0.0476(14) 0.0379(13) 0.0173(11) -0.0003(10) -0.0019(10)
C35 0.0375(12) 0.0400(13) 0.0283(11) 0.0064(9) 0.0010(9) -0.0007(10)
C36 0.0255(10) 0.0309(11) 0.0282(10) 0.0048(9) 0.0017(8) 0.0000(8)
C37 0.0342(11) 0.0280(11) 0.0226(10) 0.0012(8) 0.0038(8) 0.0004(9)
C38 0.0318(11) 0.0351(12) 0.0315(11) 0.0003(9) -0.0004(9) 0.0020(9)
C39 0.0353(12) 0.0418(13) 0.0451(13) 0.0009(11) 0.0102(10) 0.0065(10)
C40 0.0498(14) 0.0347(12) 0.0355(12) -0.0048(10) 0.0139(11) -0.0006(10)
C41 0.0440(13) 0.0508(14) 0.0280(11) -0.0073(10) 0.0037(10) -0.0131(11)
C42 0.0286(11) 0.0508(14) 0.0314(12) -0.0021(10) 0.0054(9) -0.0019(10)
C43 0.0302(10) 0.0327(11) 0.0172(9) 0.0020(8) 0.0036(8) -0.0007(9)
C44 0.0373(12) 0.0312(12) 0.0314(11) 0.0057(9) 0.0025(9) -0.0034(9)
C45 0.0400(12) 0.0443(14) 0.0351(12) 0.0075(10) -0.0012(10) -0.0144(11)
C46 0.0300(11) 0.0566(15) 0.0295(11) 0.0084(10) -0.0010(9) -0.0022(11)
C47 0.0374(12) 0.0440(13) 0.0322(12) 0.0013(10) -0.0012(10) 0.0086(10)
C48 0.0361(11) 0.0324(12) 0.0282(11) -0.0016(9) -0.0005(9) 0.0015(9)
B1 0.0514(17) 0.0410(16) 0.0324(14) -0.0058(12) 0.0133(13) 0.0085(13)
B2 0.0336(14) 0.0476(17) 0.0345(14) -0.0123(12) 0.0109(11) 0.0006(12)

loop_
_atom_type_symbol
_atom_type_description
_atom_type_scat_dispersion_real
_atom_type_scat_dispersion_imag
_atom_type_scat_source
C C 0.0033 0.0016 'International Tables Vol C Tables 4.2.6.8 and 6.1.1.4'
H H 0.0000 0.0000 'International Tables Vol C Tables 4.2.6.8 and 6.1.1.4'
B B 0.0013 0.0007 'International Tables Vol C Tables 4.2.6.8 and 6.1.1.4'
N N 0.0061 0.0033 'International Tables Vol C Tables 4.2.6.8 and 6.1.1.4'
P P 0.1023 0.0942 'International Tables Vol C Tables 4.2.6.8 and 6.1.1.4'

loop_
_geom_angle_atom_site_label_1
_geom_angle_atom_site_label_2
_geom_angle_atom_site_label_3
_geom_angle
C12 P1 C1 100.36(9)
C12 P1 C19 105.11(9)
C1 P1 C19 105.29(9)
C12 P1 B1 116.74(12)
C1 P1 B1 114.60(11)
C19 P1 B1 113.25(12)
C30 P2 C31 100.26(9)
C30 P2 C43 104.71(9)
C31 P2 C43 106.56(9)
C30 P2 B2 116.64(11)
C31 P2 B2 115.17(11)
C43 P2 B2 112.18(11)
C6 N1 C7 123.16(16)
C6 N1 C13 118.57(16)
C7 N1 C13 116.58(16)
C25 N2 C36 122.73(16)
C25 N2 C37 118.00(16)
C36 N2 C37 117.65(16)
C6 C1 C2 119.75(18)
C6 C1 P1 120.87(15)
C2 C1 P1 119.36(15)
C3 C2 C1 121.3(2)
C3 C2 H2 119.3
C1 C2 H2 119.3
C2 C3 C4 118.7(2)
C2 C3 H3 120.7
C4 C3 H3 120.7
C5 C4 C3 121.4(2)
C5 C4 H4 119.3
C3 C4 H4 119.3
C4 C5 C6 120.6(2)
C4 C5 H5 119.7
C6 C5 H5 119.7
C5 C6 C1 118.27(18)
C5 C6 N1 120.37(18)
C1 C6 N1 121.36(17)
C8 C7 C12 117.82(18)
C8 C7 N1 120.23(17)
C12 C7 N1 121.95(18)
C9 C8 C7 120.88(19)
C9 C8 H8 119.6
C7 C8 H8 119.6
C8 C9 C10 121.4(2)
C8 C9 H9 119.3
C10 C9 H9 119.3
C11 C10 C9 118.7(2)
C11 C10 H10 120.6
C9 C10 H10 120.6
C10 C11 C12 121.14(19)
C10 C11 H11 119.4
C12 C11 H11 119.4
C11 C12 C7 119.90(19)
C11 C12 P1 119.88(15)
C7 C12 P1 120.10(15)
C14 C13 C18 120.36(19)
C14 C13 N1 118.67(17)
C18 C13 N1 120.92(18)
C13 C14 C15 119.3(2)
C13 C14 H14 120.3
C15 C14 H14 120.3
C16 C15 C14 120.7(2)
C16 C15 H15 119.7
C14 C15 H15 119.7
C15 C16 C17 119.6(2)
C15 C16 H16 120.2
C17 C16 H16 120.2
C16 C17 C18 120.3(2)
C16 C17 H17 119.8
C18 C17 H17 119.8
C17 C18 C13 119.7(2)
C17 C18 H18 120.2
C13 C18 H18 120.2
C24 C19 C20 119.0(2)
C24 C19 P1 122.43(16)
C20 C19 P1 118.54(16)
C21 C20 C19 120.3(2)
C21 C20 H20 119.9
C19 C20 H20 119.9
C20 C21 C22 120.5(2)
C20 C21 H21 119.8
C22 C21 H21 119.8
C23 C22 C21 119.7(2)
C23 C22 H22 120.1
C21 C22 H22 120.1
C22 C23 C24 120.4(2)
C22 C23 H23 119.8
C24 C23 H23 119.8
C19 C24 C23 120.1(2)
C19 C24 H24 119.9
C23 C24 H24 119.9
C26 C25 C30 117.82(18)
C26 C25 N2 120.71(18)
C30 C25 N2 121.47(18)
C27 C26 C25 120.7(2)
C27 C26 H26 119.6
C25 C26 H26 119.6
C26 C27 C28 121.3(2)
C26 C27 H27 119.3
C28 C27 H27 119.3
C29 C28 C27 118.8(2)
C29 C28 H28 120.6
C27 C28 H28 120.6
C28 C29 C30 121.2(2)
C28 C29 H29 119.4
C30 C29 H29 119.4
C29 C30 C25 120.06(19)
C29 C30 P2 119.92(16)
C25 C30 P2 119.86(15)
C32 C31 C36 120.24(19)
C32 C31 P2 119.91(16)
C36 C31 P2 119.84(15)
C33 C32 C31 120.8(2)
C33 C32 H32 119.6
C31 C32 H32 119.6
C32 C33 C34 119.1(2)
C32 C33 H33 120.4
C34 C33 H33 120.5
C35 C34 C33 121.3(2)
C35 C34 H34 119.3
C33 C34 H34 119.3
C34 C35 C36 120.1(2)
C34 C35 H35 119.9
C36 C35 H35 119.9
C31 C36 C35 118.31(19)
C31 C36 N2 121.63(17)
C35 C36 N2 120.06(18)
C38 C37 C42 120.34(19)
C38 C37 N2 118.85(18)
C42 C37 N2 120.81(18)
C37 C38 C39 119.4(2)
C37 C38 H38 120.3
C39 C38 H38 120.3
C40 C39 C38 120.4(2)
C40 C39 H39 119.8
C38 C39 H39 119.8
C41 C40 C39 120.0(2)
C41 C40 H40 120.0
C39 C40 H40 120.0
C40 C41 C42 120.2(2)
C40 C41 H41 119.9
C42 C41 H41 119.9
C37 C42 C41 119.7(2)
C37 C42 H42 120.2
C41 C42 H42 120.2
C48 C43 C44 118.77(19)
C48 C43 P2 122.54(16)
C44 C43 P2 118.65(16)
C45 C44 C43 120.6(2)
C45 C44 H44 119.7
C43 C44 H44 119.7
C46 C45 C44 120.2(2)
C46 C45 H45 119.9
C44 C45 H45 119.9
C45 C46 C47 120.0(2)
C45 C46 H46 120.0
C47 C46 H46 120.0
C46 C47 C48 120.2(2)
C46 C47 H47 119.9
C48 C47 H47 119.9
C47 C48 C43 120.3(2)
C47 C48 H48 119.9
C43 C48 H48 119.9
P1 B1 H1A 106.5(14)
P1 B1 H1B 106.2(14)
H1A B1 H1B 112.0(19)
P1 B1 H1C 105.0(15)
H1A B1 H1C 113(2)
H1B B1 H1C 113(2)
P2 B2 H2A 103.2(13)
P2 B2 H2B 106.3(14)
H2A B2 H2B 112.9(19)
P2 B2 H2C 106.2(13)
H2A B2 H2C 111.3(18)
H2B B2 H2C 115.7(19)

loop_
_geom_bond_atom_site_label_1
_geom_bond_atom_site_label_2
_geom_bond_distance
P1 C12 1.785(2)
P1 C1 1.789(2)
P1 C19 1.819(2)
P1 B1 1.927(3)
P2 C30 1.783(2)
P2 C31 1.789(2)
P2 C43 1.820(2)
P2 B2 1.919(2)
N1 C6 1.412(2)
N1 C7 1.409(2)
N1 C13 1.446(2)
N2 C25 1.410(2)
N2 C36 1.412(3)
N2 C37 1.448(2)
C1 C6 1.402(3)
C1 C2 1.399(3)
C2 C3 1.376(3)
C2 H2 0.9500
C3 C4 1.384(3)
C3 H3 0.9500
C4 C5 1.376(3)
C4 H4 0.9500
C5 C6 1.402(3)
C5 H5 0.9500
C7 C8 1.397(3)
C7 C12 1.407(3)
C8 C9 1.378(3)
C8 H8 0.9500
C9 C10 1.379(3)
C9 H9 0.9500
C10 C11 1.375(3)
C10 H10 0.9500
C11 C12 1.400(3)
C11 H11 0.9500
C13 C14 1.383(3)
C13 C18 1.384(3)
C14 C15 1.388(3)
C14 H14 0.9500
C15 C16 1.377(3)
C15 H15 0.9500
C16 C17 1.383(3)
C16 H16 0.9500
C17 C18 1.383(3)
C17 H17 0.9500
C18 H18 0.9500
C19 C24 1.391(3)
C19 C20 1.389(3)
C20 C21 1.381(3)
C20 H20 0.9500
C21 C22 1.378(4)
C21 H21 0.9500
C22 C23 1.376(3)
C22 H22 0.9500
C23 C24 1.386(3)
C23 H23 0.9500
C24 H24 0.9500
C25 C26 1.398(3)
C25 C30 1.407(3)
C26 C27 1.380(3)
C26 H26 0.9500
C27 C28 1.381(3)
C27 H27 0.9500
C28 C29 1.373(3)
C28 H28 0.9500
C29 C30 1.397(3)
C29 H29 0.9500
C31 C32 1.396(3)
C31 C36 1.401(3)
C32 C33 1.376(3)
C32 H32 0.9500
C33 C34 1.385(3)
C33 H33 0.9500
C34 C35 1.381(3)
C34 H34 0.9500
C35 C36 1.406(3)
C35 H35 0.9500
C37 C38 1.380(3)
C37 C42 1.384(3)
C38 C39 1.388(3)
C38 H38 0.9500
C39 C40 1.379(3)
C39 H39 0.9500
C40 C41 1.374(3)
C40 H40 0.9500
C41 C42 1.387(3)
C41 H41 0.9500
C42 H42 0.9500
C43 C48 1.392(3)
C43 C44 1.393(3)
C44 C45 1.383(3)
C44 H44 0.9500
C45 C46 1.377(3)
C45 H45 0.9500
C46 C47 1.380(3)
C46 H46 0.9500
C47 C48 1.389(3)
C47 H47 0.9500
C48 H48 0.9500
B1 H1A 1.09(3)
B1 H1B 1.11(3)
B1 H1C 1.04(3)
B2 H2A 1.08(3)
B2 H2B 1.07(3)
B2 H2C 1.11(3)

loop_
_geom_torsion_atom_site_label_1
_geom_torsion_atom_site_label_2
_geom_torsion_atom_site_label_3
_geom_torsion_atom_site_label_4
_geom_torsion
C12 P1 C1 C6 27.84(18)
C19 P1 C1 C6 -81.10(18)
B1 P1 C1 C6 153.78(17)
C12 P1 C1 C2 -153.88(16)
C19 P1 C1 C2 97.18(17)
B1 P1 C1 C2 -27.9(2)
C6 C1 C2 C3 0.6(3)
P1 C1 C2 C3 -177.68(16)
C1 C2 C3 C4 0.9(3)
C2 C3 C4 C5 -0.7(3)
C3 C4 C5 C6 -0.9(3)
C4 C5 C6 C1 2.4(3)
C4 C5 C6 N1 -177.12(19)
C2 C1 C6 C5 -2.2(3)
P1 C1 C6 C5 176.07(15)
C2 C1 C6 N1 177.28(18)
P1 C1 C6 N1 -4.4(3)
C7 N1 C6 C5 153.61(19)
C13 N1 C6 C5 -11.1(3)
C7 N1 C6 C1 -25.9(3)
C13 N1 C6 C1 169.46(17)
C6 N1 C7 C8 -155.78(19)
C13 N1 C7 C8 9.2(3)
C6 N1 C7 C12 23.7(3)
C13 N1 C7 C12 -171.34(18)
C12 C7 C8 C9 -2.8(3)
N1 C7 C8 C9 176.69(19)
C7 C8 C9 C10 -0.4(3)
C8 C9 C10 C11 2.5(4)
C9 C10 C11 C12 -1.3(3)
C10 C11 C12 C7 -2.0(3)
C10 C11 C12 P1 174.02(17)
C8 C7 C12 C11 4.0(3)
N1 C7 C12 C11 -175.52(18)
C8 C7 C12 P1 -172.02(15)
N1 C7 C12 P1 8.5(3)
C1 P1 C12 C11 154.34(16)
C19 P1 C12 C11 -96.57(17)
B1 P1 C12 C11 29.9(2)
C1 P1 C12 C7 -29.66(18)
C19 P1 C12 C7 79.43(17)
B1 P1 C12 C7 -154.13(17)
C6 N1 C13 C14 -99.8(2)
C7 N1 C13 C14 94.5(2)
C6 N1 C13 C18 82.7(2)
C7 N1 C13 C18 -82.9(2)
C18 C13 C14 C15 2.4(3)
N1 C13 C14 C15 -175.11(18)
C13 C14 C15 C16 -0.8(3)
C14 C15 C16 C17 -1.2(3)
C15 C16 C17 C18 1.7(3)
C16 C17 C18 C13 -0.1(3)
C14 C13 C18 C17 -1.9(3)
N1 C13 C18 C17 175.52(19)
C12 P1 C19 C24 1.7(2)
C1 P1 C19 C24 107.14(18)
B1 P1 C19 C24 -126.90(19)
C12 P1 C19 C20 -178.46(17)
C1 P1 C19 C20 -72.98(19)
B1 P1 C19 C20 53.0(2)
C24 C19 C20 C21 -1.2(3)
P1 C19 C20 C21 178.90(18)
C19 C20 C21 C22 1.4(4)
C20 C21 C22 C23 -0.5(4)
C21 C22 C23 C24 -0.6(3)
C20 C19 C24 C23 0.1(3)
P1 C19 C24 C23 180.00(16)
C22 C23 C24 C19 0.8(3)
C36 N2 C25 C26 154.25(19)
C37 N2 C25 C26 -10.9(3)
C36 N2 C25 C30 -26.1(3)
C37 N2 C25 C30 168.75(18)
C30 C25 C26 C27 2.7(3)
N2 C25 C26 C27 -177.7(2)
C25 C26 C27 C28 0.1(4)
C26 C27 C28 C29 -2.0(4)
C27 C28 C29 C30 0.9(3)
C28 C29 C30 C25 1.9(3)
C28 C29 C30 P2 -173.54(18)
C26 C25 C30 C29 -3.7(3)
N2 C25 C30 C29 176.68(18)
C26 C25 C30 P2 171.79(15)
N2 C25 C30 P2 -7.9(3)
C31 P2 C30 C29 -153.04(17)
C43 P2 C30 C29 96.65(17)
B2 P2 C30 C29 -28.0(2)
C31 P2 C30 C25 31.50(18)
C43 P2 C30 C25 -78.81(17)
B2 P2 C30 C25 156.55(17)
C30 P2 C31 C32 150.53(16)
C43 P2 C31 C32 -100.61(17)
B2 P2 C31 C32 24.5(2)
C30 P2 C31 C36 -30.63(17)
C43 P2 C31 C36 78.23(17)
B2 P2 C31 C36 -156.68(16)
C36 C31 C32 C33 -1.8(3)
P2 C31 C32 C33 177.06(15)
C31 C32 C33 C34 -1.4(3)
C32 C33 C34 C35 2.1(3)
C33 C34 C35 C36 0.4(3)
C32 C31 C36 C35 4.2(3)
P2 C31 C36 C35 -174.59(15)
C32 C31 C36 N2 -175.11(18)
P2 C31 C36 N2 6.0(3)
C34 C35 C36 C31 -3.6(3)
C34 C35 C36 N2 175.79(19)
C25 N2 C36 C31 27.1(3)
C37 N2 C36 C31 -167.72(17)
C25 N2 C36 C35 -152.25(19)
C37 N2 C36 C35 12.9(3)
C25 N2 C37 C38 -101.1(2)
C36 N2 C37 C38 92.9(2)
C25 N2 C37 C42 78.8(2)
C36 N2 C37 C42 -87.1(2)
C42 C37 C38 C39 -1.7(3)
N2 C37 C38 C39 178.28(19)
C37 C38 C39 C40 0.3(3)
C38 C39 C40 C41 1.1(3)
C39 C40 C41 C42 -1.2(3)
C38 C37 C42 C41 1.5(3)
N2 C37 C42 C41 -178.42(19)
C40 C41 C42 C37 0.0(3)
C30 P2 C43 C48 -0.13(18)
C31 P2 C43 C48 -105.81(17)
B2 P2 C43 C48 127.30(18)
C30 P2 C43 C44 -177.72(15)
C31 P2 C43 C44 76.60(17)
B2 P2 C43 C44 -50.30(19)
C48 C43 C44 C45 0.3(3)
P2 C43 C44 C45 178.00(16)
C43 C44 C45 C46 0.1(3)
C44 C45 C46 C47 -0.5(3)
C45 C46 C47 C48 0.5(3)
C46 C47 C48 C43 -0.1(3)
C44 C43 C48 C47 -0.3(3)
P2 C43 C48 C47 -177.90(15)
